data_7200394
loop_
_publ_author_name
'Arthur, Richard J.'
'Coogan, Michael P.'
'Casadesus, Meritxell'
'Haigh, Robert'
'Headspith, D. A.'
'Francesconi, M. Grazia'
'Laye, Rebecca H.'

_publ_section_title
;
 Stereostructural behaviour of N--N atropisomers: Two conglomerate
 crystallisations and a crystallisation-induced deracemisation
;
_journal_coden_ASTM CRECF4
_journal_issue 4
_journal_name_full CrystEngComm
_journal_page_first 610
_journal_page_last 619
_journal_paper_doi 10.1039/b814424a
_journal_volume 11
_journal_year 2009
_chemical_absolute_configuration syn
_chemical_formula_moiety 'C34 H28 N2 O8'
_chemical_formula_sum 'C34 H28 N2 O8'
_chemical_formula_weight 592.58
_chemical_melting_point 173
_chemical_name_common (S,S)-1,2-bis-(2-benzoyloxypropanoyl)-1,2-dibenzoylhydrazine
_chemical_name_systematic
;
(S,S)-1,2-bis-
(2-benzoyloxypropanoyl)-1,2-dibenzoylhydrazine
;
_space_group_IT_number 19
_symmetry_cell_setting orthorhombic
_symmetry_space_group_name_Hall 'P 2ac 2ab'
_symmetry_space_group_name_H-M 'P 21 21 21'
_atom_sites_solution_hydrogens geom
_atom_sites_solution_primary direct
_atom_sites_solution_secondary difmap
_audit_creation_method SHELXL-97
_cell_angle_alpha 90.00
_cell_angle_beta 90.00
_cell_angle_gamma 90.00
_cell_formula_units_Z 4
_cell_length_a 10.362(2)
_cell_length_b 10.943(2)
_cell_length_c 25.892(5)
_cell_measurement_reflns_used 3115
_cell_measurement_temperature 173(2)
_cell_measurement_theta_max 25.3
_cell_measurement_theta_min 2.1
_cell_volume 2935.9(10)
_computing_structure_refinement 'SHELXL-97 (Sheldrick, 1997)'
_computing_structure_solution 'SHELXS-97 (Sheldrick, 1990)'
_diffrn_ambient_temperature 173(2)
_diffrn_measured_fraction_theta_full 0.993
_diffrn_measured_fraction_theta_max 0.993
_diffrn_measurement_device_type 'Enraf Nonius TurboCAD4'
_diffrn_measurement_method 'non-profiled omega scans'
_diffrn_radiation_monochromator graphite
_diffrn_radiation_source 'fine-focus sealed tube'
_diffrn_radiation_type MoK\a
_diffrn_radiation_wavelength 0.71073
_diffrn_reflns_av_R_equivalents 0.0000
_diffrn_reflns_av_sigmaI/netI 0.0543
_diffrn_reflns_limit_h_max 12
_diffrn_reflns_limit_h_min -12
_diffrn_reflns_limit_k_max 13
_diffrn_reflns_limit_k_min 0
_diffrn_reflns_limit_l_max 31
_diffrn_reflns_limit_l_min 0
_diffrn_reflns_number 3021
_diffrn_reflns_theta_full 25.32
_diffrn_reflns_theta_max 25.32
_diffrn_reflns_theta_min 2.12
_diffrn_standards_decay_% 1
_diffrn_standards_interval_time 120
_diffrn_standards_number 3
_exptl_absorpt_coefficient_mu 0.096
_exptl_absorpt_correction_T_max 1.0000
_exptl_absorpt_correction_T_min 0.7224
_exptl_absorpt_correction_type refdelf
_exptl_absorpt_process_details
;
Walker, N. & Stuart, D (1983) Acta. Cryst. A39, 158-166
;
_exptl_crystal_colour colourless
_exptl_crystal_density_diffrn 1.341
_exptl_crystal_density_method 'not measured'
_exptl_crystal_description block
_exptl_crystal_F_000 1240
_exptl_crystal_size_max 0.36
_exptl_crystal_size_mid 0.24
_exptl_crystal_size_min 0.22
_refine_diff_density_max 0.461
_refine_diff_density_min -0.408
_refine_diff_density_rms 0.093
_refine_ls_abs_structure_details 'Flack H D (1983), Acta Cryst. A39, 876-881'
_refine_ls_abs_structure_Flack -0.1(19)
_refine_ls_extinction_method none
_refine_ls_goodness_of_fit_ref 1.111
_refine_ls_hydrogen_treatment constr
_refine_ls_matrix_type full
_refine_ls_number_parameters 399
_refine_ls_number_reflns 3021
_refine_ls_number_restraints 0
_refine_ls_restrained_S_all 1.111
_refine_ls_R_factor_all 0.0793
_refine_ls_R_factor_gt 0.0387
_refine_ls_shift/su_max 0.000
_refine_ls_shift/su_mean 0.000
_refine_ls_structure_factor_coef Fsqd
_refine_ls_weighting_details 'calc w=1/[\s^2^(Fo^2^)+(0.0895P)^2^+0.0000P] where P=(Fo^2^+2Fc^2^)/3'
_refine_ls_weighting_scheme calc
_refine_ls_wR_factor_gt 0.1099
_refine_ls_wR_factor_ref 0.1422
_reflns_number_gt 2241
_reflns_number_total 3021
_reflns_threshold_expression >2sigma(I)
_cod_data_source_file B814424A.txt
_cod_data_source_block C34H28N2O8
_cod_depositor_comments
;
 Replaced the incorrect bibliographical reference to the original
 publication with a proper one.

 Antanas Vaitkus,
 2019-09-18
;
_cod_original_sg_symbol_H-M P212121
_cod_database_code 7200394

loop_
_symmetry_equiv_pos_as_xyz
'x, y, z'
'-x+1/2, -y, z+1/2'
'x+1/2, -y+1/2, -z'
'-x, y+1/2, -z+1/2'

loop_
_atom_site_label
_atom_site_type_symbol
_atom_site_fract_x
_atom_site_fract_y
_atom_site_fract_z
_atom_site_U_iso_or_equiv
_atom_site_adp_type
_atom_site_occupancy
_atom_site_symmetry_multiplicity
_atom_site_calc_flag
_atom_site_refinement_flags
_atom_site_disorder_assembly
_atom_site_disorder_group
O1 O 0.0774(3) 0.5372(3) -0.08707(11) 0.0318(8) Uani 1 1 d . . .
O2 O 0.0568(3) 0.5063(3) 0.01341(11) 0.0255(7) Uani 1 1 d . . .
O3 O 0.2713(3) 0.5332(3) 0.01033(15) 0.0458(9) Uani 1 1 d . . .
O4 O 0.0990(3) 0.8705(3) -0.02028(11) 0.0290(7) Uani 1 1 d . . .
O5 O -0.1562(3) 0.6933(3) -0.12491(11) 0.0325(8) Uani 1 1 d . . .
O6 O -0.2221(3) 0.6463(3) -0.22522(11) 0.0303(7) Uani 1 1 d . . .
O7 O -0.1937(3) 0.8489(3) -0.23237(12) 0.0357(8) Uani 1 1 d . . .
O8 O 0.1429(3) 0.7699(4) -0.22085(11) 0.0444(9) Uani 1 1 d . . .
N1 N 0.0711(3) 0.7439(3) -0.08850(12) 0.0215(7) Uani 1 1 d . . .
N2 N 0.0551(3) 0.7309(3) -0.14231(12) 0.0217(8) Uani 1 1 d . . .
C1 C 0.0679(4) 0.6298(4) -0.06225(16) 0.0239(9) Uani 1 1 d . . .
C2 C 0.0399(4) 0.6297(4) -0.00451(15) 0.0219(9) Uani 1 1 d . . .
H2 H 0.0984 0.6873 0.0143 0.026 Uiso 1 1 calc R . .
C3 C -0.1005(4) 0.6619(4) 0.00450(16) 0.0270(10) Uani 1 1 d . . .
H3A H -0.1153 0.7474 -0.0050 0.041 Uiso 1 1 calc R . .
H3B H -0.1217 0.6501 0.0410 0.041 Uiso 1 1 calc R . .
H3C H -0.1553 0.6089 -0.0167 0.041 Uiso 1 1 calc R . .
C4 C 0.1800(4) 0.4684(4) 0.01886(16) 0.0260(10) Uani 1 1 d . . .
C5 C 0.1877(4) 0.3384(4) 0.03521(16) 0.0266(10) Uani 1 1 d . . .
C6 C 0.0785(4) 0.2645(4) 0.03592(16) 0.0303(10) Uani 1 1 d . . .
H6 H -0.0033 0.2976 0.0270 0.036 Uiso 1 1 calc R . .
C7 C 0.0892(5) 0.1419(4) 0.04967(17) 0.0344(11) Uani 1 1 d . . .
H7 H 0.0149 0.0912 0.0501 0.041 Uiso 1 1 calc R . .
C8 C 0.2085(5) 0.0942(4) 0.06278(17) 0.0340(12) Uani 1 1 d . . .
H8 H 0.2159 0.0105 0.0721 0.041 Uiso 1 1 calc R . .
C9 C 0.3169(5) 0.1680(4) 0.06235(17) 0.0326(11) Uani 1 1 d . . .
H9 H 0.3985 0.1355 0.0718 0.039 Uiso 1 1 calc R . .
C10 C 0.3060(5) 0.2901(4) 0.04797(16) 0.0289(10) Uani 1 1 d . . .
H10 H 0.3808 0.3403 0.0470 0.035 Uiso 1 1 calc R . .
C11 C 0.0770(4) 0.8618(4) -0.06604(15) 0.0231(9) Uani 1 1 d . . .
C12 C 0.0675(4) 0.9722(4) -0.09924(16) 0.0253(9) Uani 1 1 d . . .
C13 C -0.0302(5) 0.9899(4) -0.13637(16) 0.0309(10) Uani 1 1 d . . .
H13 H -0.0915 0.9275 -0.1433 0.037 Uiso 1 1 calc R . .
C14 C -0.0350(6) 1.1004(5) -0.16265(17) 0.0414(13) Uani 1 1 d . . .
H14 H -0.1002 1.1136 -0.1878 0.050 Uiso 1 1 calc R . .
C15 C 0.0539(6) 1.1915(4) -0.15261(19) 0.0464(14) Uani 1 1 d . . .
H15 H 0.0504 1.2657 -0.1716 0.056 Uiso 1 1 calc R . .
C16 C 0.1472(6) 1.1759(4) -0.1155(2) 0.0477(14) Uani 1 1 d . . .
H16 H 0.2063 1.2399 -0.1081 0.057 Uiso 1 1 calc R . .
C17 C 0.1548(5) 1.0658(4) -0.08866(18) 0.0339(11) Uani 1 1 d . . .
H17 H 0.2195 1.0545 -0.0631 0.041 Uiso 1 1 calc R . .
C18 C -0.0720(4) 0.6927(4) -0.15671(16) 0.0240(9) Uani 1 1 d . . .
C19 C -0.0887(4) 0.6375(4) -0.20991(16) 0.0269(10) Uani 1 1 d . . .
H19 H -0.0321 0.6802 -0.2355 0.032 Uiso 1 1 calc R . .
C20 C -0.0550(5) 0.5030(5) -0.2072(2) 0.0420(13) Uani 1 1 d . . .
H20A H -0.1101 0.4628 -0.1815 0.063 Uiso 1 1 calc R . .
H20B H 0.0357 0.4938 -0.1972 0.063 Uiso 1 1 calc R . .
H20C H -0.0689 0.4654 -0.2411 0.063 Uiso 1 1 calc R . .
C21 C -0.2602(4) 0.7596(4) -0.23913(15) 0.0252(9) Uani 1 1 d . . .
C22 C -0.3900(4) 0.7605(4) -0.26419(14) 0.0268(10) Uani 1 1 d . . .
C23 C -0.4260(5) 0.8654(4) -0.29049(16) 0.0340(11) Uani 1 1 d . . .
H23 H -0.3695 0.9336 -0.2924 0.041 Uiso 1 1 calc R . .
C24 C -0.5473(5) 0.8688(4) -0.31420(17) 0.0373(11) Uani 1 1 d . . .
H24 H -0.5739 0.9401 -0.3322 0.045 Uiso 1 1 calc R . .
C25 C -0.6276(5) 0.7699(5) -0.31165(17) 0.0366(12) Uani 1 1 d . . .
H25 H -0.7092 0.7728 -0.3283 0.044 Uiso 1 1 calc R . .
C26 C -0.5916(5) 0.6657(4) -0.28517(17) 0.0332(11) Uani 1 1 d . . .
H26 H -0.6489 0.5982 -0.2829 0.040 Uiso 1 1 calc R . .
C27 C -0.4716(4) 0.6605(4) -0.26195(15) 0.0292(10) Uani 1 1 d . . .
H27 H -0.4451 0.5884 -0.2445 0.035 Uiso 1 1 calc R . .
C28 C 0.1605(4) 0.7547(4) -0.17508(15) 0.0270(9) Uani 1 1 d . . .
C29 C 0.2924(4) 0.7643(4) -0.15223(15) 0.0245(9) Uani 1 1 d . . .
C30 C 0.3619(4) 0.8681(5) -0.16378(16) 0.0331(11) Uani 1 1 d . . .
H30 H 0.3225 0.9326 -0.1826 0.040 Uiso 1 1 calc R . .
C31 C 0.4886(5) 0.8786(5) -0.14809(17) 0.0399(12) Uani 1 1 d . . .
H31 H 0.5355 0.9516 -0.1548 0.048 Uiso 1 1 calc R . .
C32 C 0.5474(4) 0.7822(5) -0.12244(18) 0.0420(13) Uani 1 1 d . . .
H32 H 0.6353 0.7881 -0.1123 0.050 Uiso 1 1 calc R . .
C33 C 0.4784(5) 0.6785(5) -0.11179(18) 0.0398(13) Uani 1 1 d . . .
H33 H 0.5193 0.6126 -0.0944 0.048 Uiso 1 1 calc R . .
C34 C 0.3484(5) 0.6680(4) -0.12608(16) 0.0316(11) Uani 1 1 d . . .
H34 H 0.3002 0.5966 -0.1180 0.038 Uiso 1 1 calc R . .

loop_
_atom_site_aniso_label
_atom_site_aniso_U_11
_atom_site_aniso_U_22
_atom_site_aniso_U_33
_atom_site_aniso_U_23
_atom_site_aniso_U_13
_atom_site_aniso_U_12
O1 0.043(2) 0.0238(16) 0.0290(16) 0.0005(13) 0.0015(15) -0.0002(15)
O2 0.0250(15) 0.0239(14) 0.0276(15) 0.0073(12) 0.0007(13) -0.0009(13)
O3 0.0271(19) 0.0308(18) 0.079(3) 0.0180(18) -0.0077(18) -0.0037(16)
O4 0.0354(17) 0.0276(16) 0.0240(15) 0.0015(13) -0.0068(13) -0.0007(14)
O5 0.0233(16) 0.044(2) 0.0302(16) -0.0010(14) -0.0003(14) 0.0013(15)
O6 0.0258(16) 0.0309(16) 0.0342(16) -0.0003(14) -0.0088(14) 0.0017(15)
O7 0.0327(18) 0.0314(17) 0.0430(18) -0.0022(15) -0.0086(15) -0.0055(16)
O8 0.0324(18) 0.076(3) 0.0242(16) 0.0143(18) -0.0015(14) -0.0109(19)
N1 0.0241(18) 0.0215(16) 0.0190(16) 0.0038(14) -0.0016(14) 0.0031(17)
N2 0.0192(17) 0.0290(19) 0.0169(16) 0.0005(14) -0.0012(14) -0.0021(16)
C1 0.018(2) 0.025(2) 0.029(2) 0.0011(19) 0.0003(18) 0.004(2)
C2 0.022(2) 0.019(2) 0.024(2) 0.0046(16) -0.0035(17) -0.0003(18)
C3 0.025(2) 0.030(2) 0.027(2) -0.0014(19) 0.0038(18) 0.0030(19)
C4 0.019(2) 0.029(2) 0.030(2) 0.0073(19) -0.0021(18) 0.002(2)
C5 0.029(2) 0.026(2) 0.025(2) 0.0006(18) -0.0056(18) 0.002(2)
C6 0.028(2) 0.029(2) 0.034(2) 0.0049(19) -0.006(2) 0.001(2)
C7 0.038(3) 0.026(2) 0.039(3) 0.005(2) -0.001(2) -0.008(2)
C8 0.046(3) 0.026(2) 0.030(2) 0.0023(19) 0.010(2) 0.010(2)
C9 0.035(3) 0.033(2) 0.030(2) 0.000(2) -0.002(2) 0.008(2)
C10 0.027(2) 0.029(2) 0.031(2) -0.0001(19) -0.0005(19) -0.002(2)
C11 0.017(2) 0.025(2) 0.027(2) -0.0002(18) -0.0018(18) 0.0002(19)
C12 0.027(2) 0.023(2) 0.026(2) 0.0009(17) 0.0016(19) 0.0005(19)
C13 0.036(3) 0.027(2) 0.029(2) 0.0017(18) -0.002(2) 0.007(2)
C14 0.059(3) 0.039(3) 0.026(2) 0.007(2) 0.005(2) 0.021(3)
C15 0.068(4) 0.029(3) 0.042(3) 0.013(2) 0.011(3) 0.012(3)
C16 0.062(4) 0.027(3) 0.054(3) 0.006(2) 0.011(3) -0.007(3)
C17 0.037(3) 0.028(2) 0.037(3) 0.003(2) 0.001(2) -0.002(2)
C18 0.020(2) 0.023(2) 0.028(2) 0.0020(18) -0.0019(19) 0.0051(18)
C19 0.019(2) 0.033(2) 0.029(2) -0.0023(19) -0.0061(17) 0.002(2)
C20 0.035(3) 0.039(3) 0.052(3) -0.012(2) -0.012(2) 0.006(2)
C21 0.024(2) 0.026(2) 0.025(2) 0.0005(19) -0.0018(17) 0.000(2)
C22 0.035(2) 0.028(2) 0.0172(18) -0.0024(18) -0.0023(18) 0.004(2)
C23 0.041(3) 0.034(2) 0.027(2) 0.000(2) -0.007(2) 0.004(2)
C24 0.049(3) 0.030(2) 0.033(2) 0.004(2) -0.011(2) 0.006(3)
C25 0.031(3) 0.047(3) 0.031(2) -0.004(2) -0.012(2) 0.008(2)
C26 0.032(3) 0.032(2) 0.035(2) 0.001(2) -0.002(2) -0.001(2)
C27 0.029(2) 0.031(2) 0.028(2) -0.0011(19) -0.0057(19) 0.002(2)
C28 0.026(2) 0.028(2) 0.027(2) 0.004(2) 0.0015(18) 0.001(2)
C29 0.021(2) 0.033(2) 0.0200(19) 0.0006(19) 0.0006(17) 0.003(2)
C30 0.026(2) 0.044(3) 0.030(2) 0.004(2) 0.0046(19) 0.000(2)
C31 0.030(2) 0.055(3) 0.034(2) 0.001(2) 0.008(2) -0.013(3)
C32 0.017(2) 0.076(4) 0.033(2) -0.009(3) 0.001(2) 0.009(3)
C33 0.032(3) 0.052(3) 0.036(3) -0.001(2) -0.005(2) 0.022(3)
C34 0.033(2) 0.033(3) 0.029(2) -0.002(2) -0.003(2) 0.010(2)

loop_
_atom_type_symbol
_atom_type_description
_atom_type_scat_dispersion_real
_atom_type_scat_dispersion_imag
_atom_type_scat_source
C C 0.0033 0.0016 'International Tables Vol C Tables 4.2.6.8 and 6.1.1.4'
H H 0.0000 0.0000 'International Tables Vol C Tables 4.2.6.8 and 6.1.1.4'
N N 0.0061 0.0033 'International Tables Vol C Tables 4.2.6.8 and 6.1.1.4'
O O 0.0106 0.0060 'International Tables Vol C Tables 4.2.6.8 and 6.1.1.4'

loop_
_geom_angle_atom_site_label_1
_geom_angle_atom_site_label_2
_geom_angle_atom_site_label_3
_geom_angle
_geom_angle_site_symmetry_1
_geom_angle_site_symmetry_3
_geom_angle_publ_flag
C4 O2 C2 115.9(3) . . ?
C21 O6 C19 114.5(3) . . ?
N2 N1 C11 120.1(3) . . ?
N2 N1 C1 112.4(3) . . ?
C11 N1 C1 127.2(3) . . ?
C28 N2 N1 119.0(3) . . ?
C28 N2 C18 127.7(3) . . ?
N1 N2 C18 113.3(3) . . ?
O1 C1 N1 118.8(3) . . ?
O1 C1 C2 122.6(4) . . ?
N1 C1 C2 118.3(3) . . ?
O2 C2 C3 106.6(3) . . ?
O2 C2 C1 107.1(3) . . ?
C3 C2 C1 109.5(3) . . ?
O2 C2 H2 111.1 . . ?
C3 C2 H2 111.1 . . ?
C1 C2 H2 111.1 . . ?
C2 C3 H3A 109.5 . . ?
C2 C3 H3B 109.5 . . ?
H3A C3 H3B 109.5 . . ?
C2 C3 H3C 109.5 . . ?
H3A C3 H3C 109.5 . . ?
H3B C3 H3C 109.5 . . ?
O3 C4 O2 123.0(4) . . ?
O3 C4 C5 125.0(4) . . ?
O2 C4 C5 112.0(4) . . ?
C10 C5 C6 119.9(4) . . ?
C10 C5 C4 119.0(4) . . ?
C6 C5 C4 121.1(4) . . ?
C5 C6 C7 119.9(4) . . ?
C5 C6 H6 120.1 . . ?
C7 C6 H6 120.1 . . ?
C8 C7 C6 119.9(5) . . ?
C8 C7 H7 120.1 . . ?
C6 C7 H7 120.1 . . ?
C9 C8 C7 120.2(4) . . ?
C9 C8 H8 119.9 . . ?
C7 C8 H8 119.9 . . ?
C8 C9 C10 119.8(5) . . ?
C8 C9 H9 120.1 . . ?
C10 C9 H9 120.1 . . ?
C5 C10 C9 120.4(5) . . ?
C5 C10 H10 119.8 . . ?
C9 C10 H10 119.8 . . ?
O4 C11 N1 118.8(4) . . ?
O4 C11 C12 121.0(4) . . ?
N1 C11 C12 120.0(3) . . ?
C17 C12 C13 119.9(4) . . ?
C17 C12 C11 116.2(4) . . ?
C13 C12 C11 123.6(4) . . ?
C14 C13 C12 118.7(5) . . ?
C14 C13 H13 120.7 . . ?
C12 C13 H13 120.7 . . ?
C15 C14 C13 120.8(5) . . ?
C15 C14 H14 119.6 . . ?
C13 C14 H14 119.6 . . ?
C16 C15 C14 120.7(4) . . ?
C16 C15 H15 119.6 . . ?
C14 C15 H15 119.6 . . ?
C15 C16 C17 119.7(5) . . ?
C15 C16 H16 120.1 . . ?
C17 C16 H16 120.1 . . ?
C16 C17 C12 120.1(5) . . ?
C16 C17 H17 120.0 . . ?
C12 C17 H17 120.0 . . ?
O5 C18 N2 119.2(4) . . ?
O5 C18 C19 122.9(4) . . ?
N2 C18 C19 117.3(4) . . ?
O6 C19 C18 109.5(3) . . ?
O6 C19 C20 107.4(4) . . ?
C18 C19 C20 108.6(4) . . ?
O6 C19 H19 110.4 . . ?
C18 C19 H19 110.4 . . ?
C20 C19 H19 110.4 . . ?
C19 C20 H20A 109.5 . . ?
C19 C20 H20B 109.5 . . ?
H20A C20 H20B 109.5 . . ?
C19 C20 H20C 109.5 . . ?
H20A C20 H20C 109.5 . . ?
H20B C20 H20C 109.5 . . ?
O7 C21 O6 122.6(4) . . ?
O7 C21 C22 124.8(4) . . ?
O6 C21 C22 112.7(4) . . ?
C27 C22 C23 120.7(4) . . ?
C27 C22 C21 121.8(4) . . ?
C23 C22 C21 117.5(4) . . ?
C22 C23 C24 118.7(5) . . ?
C22 C23 H23 120.7 . . ?
C24 C23 H23 120.7 . . ?
C25 C24 C23 120.3(4) . . ?
C25 C24 H24 119.9 . . ?
C23 C24 H24 119.9 . . ?
C24 C25 C26 120.9(4) . . ?
C24 C25 H25 119.6 . . ?
C26 C25 H25 119.6 . . ?
C25 C26 C27 119.5(5) . . ?
C25 C26 H26 120.3 . . ?
C27 C26 H26 120.3 . . ?
C26 C27 C22 119.9(4) . . ?
C26 C27 H27 120.0 . . ?
C22 C27 H27 120.0 . . ?
O8 C28 N2 119.9(4) . . ?
O8 C28 C29 121.1(4) . . ?
N2 C28 C29 119.0(3) . . ?
C30 C29 C34 121.1(4) . . ?
C30 C29 C28 116.7(4) . . ?
C34 C29 C28 121.7(4) . . ?
C29 C30 C31 120.2(5) . . ?
C29 C30 H30 119.9 . . ?
C31 C30 H30 119.9 . . ?
C30 C31 C32 119.7(5) . . ?
C30 C31 H31 120.2 . . ?
C32 C31 H31 120.2 . . ?
C33 C32 C31 119.8(4) . . ?
C33 C32 H32 120.1 . . ?
C31 C32 H32 120.1 . . ?
C32 C33 C34 121.1(5) . . ?
C32 C33 H33 119.4 . . ?
C34 C33 H33 119.4 . . ?
C29 C34 C33 118.1(5) . . ?
C29 C34 H34 121.0 . . ?
C33 C34 H34 121.0 . . ?

loop_
_geom_bond_atom_site_label_1
_geom_bond_atom_site_label_2
_geom_bond_distance
_geom_bond_site_symmetry_2
_geom_bond_publ_flag
O1 C1 1.204(5) . ?
O2 C4 1.349(5) . ?
O2 C2 1.439(5) . ?
O3 C4 1.203(5) . ?
O4 C11 1.210(5) . ?
O5 C18 1.200(5) . ?
O6 C21 1.350(5) . ?
O6 C19 1.441(5) . ?
O7 C21 1.209(5) . ?
O8 C28 1.210(5) . ?
N1 N2 1.410(4) . ?
N1 C11 1.417(5) . ?
N1 C1 1.422(5) . ?
N2 C28 1.408(5) . ?
N2 C18 1.431(5) . ?
C1 C2 1.523(6) . ?
C2 C3 1.514(6) . ?
C2 H2 1.0000 . ?
C3 H3A 0.9800 . ?
C3 H3B 0.9800 . ?
C3 H3C 0.9800 . ?
C4 C5 1.486(6) . ?
C5 C10 1.375(6) . ?
C5 C6 1.391(6) . ?
C6 C7 1.392(6) . ?
C6 H6 0.9500 . ?
C7 C8 1.383(7) . ?
C7 H7 0.9500 . ?
C8 C9 1.384(7) . ?
C8 H8 0.9500 . ?
C9 C10 1.391(6) . ?
C9 H9 0.9500 . ?
C10 H10 0.9500 . ?
C11 C12 1.486(6) . ?
C12 C17 1.393(6) . ?
C12 C13 1.410(6) . ?
C13 C14 1.388(6) . ?
C13 H13 0.9500 . ?
C14 C15 1.382(8) . ?
C14 H14 0.9500 . ?
C15 C16 1.375(8) . ?
C15 H15 0.9500 . ?
C16 C17 1.393(6) . ?
C16 H16 0.9500 . ?
C17 H17 0.9500 . ?
C18 C19 1.514(6) . ?
C19 C20 1.514(7) . ?
C19 H19 1.0000 . ?
C20 H20A 0.9800 . ?
C20 H20B 0.9800 . ?
C20 H20C 0.9800 . ?
C21 C22 1.494(6) . ?
C22 C27 1.383(6) . ?
C22 C23 1.386(6) . ?
C23 C24 1.399(7) . ?
C23 H23 0.9500 . ?
C24 C25 1.367(7) . ?
C24 H24 0.9500 . ?
C25 C26 1.381(7) . ?
C25 H25 0.9500 . ?
C26 C27 1.383(6) . ?
C26 H26 0.9500 . ?
C27 H27 0.9500 . ?
C28 C29 1.493(6) . ?
C29 C30 1.378(6) . ?
C29 C34 1.380(6) . ?
C30 C31 1.379(7) . ?
C30 H30 0.9500 . ?
C31 C32 1.388(8) . ?
C31 H31 0.9500 . ?
C32 C33 1.369(7) . ?
C32 H32 0.9500 . ?
C33 C34 1.402(7) . ?
C33 H33 0.9500 . ?
C34 H34 0.9500 . ?

loop_
_geom_torsion_atom_site_label_1
_geom_torsion_atom_site_label_2
_geom_torsion_atom_site_label_3
_geom_torsion_atom_site_label_4
_geom_torsion
_geom_torsion_site_symmetry_1
_geom_torsion_site_symmetry_2
_geom_torsion_site_symmetry_3
_geom_torsion_site_symmetry_4
_geom_torsion_publ_flag
C11 N1 N2 C28 74.8(5) . . . . ?
C1 N1 N2 C28 -110.5(4) . . . . ?
C11 N1 N2 C18 -105.7(4) . . . . ?
C1 N1 N2 C18 69.0(4) . . . . ?
N2 N1 C1 O1 14.0(6) . . . . ?
C11 N1 C1 O1 -171.8(4) . . . . ?
N2 N1 C1 C2 -160.3(3) . . . . ?
C11 N1 C1 C2 13.9(6) . . . . ?
C4 O2 C2 C3 -166.7(3) . . . . ?
C4 O2 C2 C1 76.1(4) . . . . ?
O1 C1 C2 O2 12.4(6) . . . . ?
N1 C1 C2 O2 -173.5(3) . . . . ?
O1 C1 C2 C3 -102.8(5) . . . . ?
N1 C1 C2 C3 71.3(5) . . . . ?
C2 O2 C4 O3 1.3(6) . . . . ?
C2 O2 C4 C5 -177.4(3) . . . . ?
O3 C4 C5 C10 8.5(7) . . . . ?
O2 C4 C5 C10 -172.9(4) . . . . ?
O3 C4 C5 C6 -169.1(5) . . . . ?
O2 C4 C5 C6 9.5(6) . . . . ?
C10 C5 C6 C7 0.2(7) . . . . ?
C4 C5 C6 C7 177.8(4) . . . . ?
C5 C6 C7 C8 0.2(7) . . . . ?
C6 C7 C8 C9 0.1(7) . . . . ?
C7 C8 C9 C10 -0.9(7) . . . . ?
C6 C5 C10 C9 -1.0(6) . . . . ?
C4 C5 C10 C9 -178.6(4) . . . . ?
C8 C9 C10 C5 1.3(7) . . . . ?
N2 N1 C11 O4 -175.4(4) . . . . ?
C1 N1 C11 O4 10.8(6) . . . . ?
N2 N1 C11 C12 -0.6(6) . . . . ?
C1 N1 C11 C12 -174.4(4) . . . . ?
O4 C11 C12 C17 38.8(6) . . . . ?
N1 C11 C12 C17 -135.9(4) . . . . ?
O4 C11 C12 C13 -135.2(5) . . . . ?
N1 C11 C12 C13 50.1(6) . . . . ?
C17 C12 C13 C14 1.6(6) . . . . ?
C11 C12 C13 C14 175.4(4) . . . . ?
C12 C13 C14 C15 -0.2(7) . . . . ?
C13 C14 C15 C16 -1.6(8) . . . . ?
C14 C15 C16 C17 1.9(8) . . . . ?
C15 C16 C17 C12 -0.4(8) . . . . ?
C13 C12 C17 C16 -1.3(7) . . . . ?
C11 C12 C17 C16 -175.6(4) . . . . ?
C28 N2 C18 O5 -169.3(4) . . . . ?
N1 N2 C18 O5 11.3(5) . . . . ?
C28 N2 C18 C19 18.6(6) . . . . ?
N1 N2 C18 C19 -160.9(4) . . . . ?
C21 O6 C19 C18 74.6(4) . . . . ?
C21 O6 C19 C20 -167.7(4) . . . . ?
O5 C18 C19 O6 29.3(6) . . . . ?
N2 C18 C19 O6 -158.9(3) . . . . ?
O5 C18 C19 C20 -87.7(5) . . . . ?
N2 C18 C19 C20 84.1(5) . . . . ?
C19 O6 C21 O7 -10.0(6) . . . . ?
C19 O6 C21 C22 168.9(3) . . . . ?
O7 C21 C22 C27 -167.3(4) . . . . ?
O6 C21 C22 C27 13.8(5) . . . . ?
O7 C21 C22 C23 13.3(6) . . . . ?
O6 C21 C22 C23 -165.5(4) . . . . ?
C27 C22 C23 C24 0.8(6) . . . . ?
C21 C22 C23 C24 -179.8(4) . . . . ?
C22 C23 C24 C25 -0.5(7) . . . . ?
C23 C24 C25 C26 0.9(7) . . . . ?
C24 C25 C26 C27 -1.5(7) . . . . ?
C25 C26 C27 C22 1.7(6) . . . . ?
C23 C22 C27 C26 -1.4(6) . . . . ?
C21 C22 C27 C26 179.2(4) . . . . ?
N1 N2 C28 O8 -164.2(4) . . . . ?
C18 N2 C28 O8 16.3(7) . . . . ?
N1 N2 C28 C29 14.1(6) . . . . ?
C18 N2 C28 C29 -165.3(4) . . . . ?
O8 C28 C29 C30 51.2(6) . . . . ?
N2 C28 C29 C30 -127.1(4) . . . . ?
O8 C28 C29 C34 -121.1(5) . . . . ?
N2 C28 C29 C34 60.6(6) . . . . ?
C34 C29 C30 C31 -1.7(6) . . . . ?
C28 C29 C30 C31 -174.1(4) . . . . ?
C29 C30 C31 C32 2.6(7) . . . . ?
C30 C31 C32 C33 -1.6(7) . . . . ?
C31 C32 C33 C34 -0.4(7) . . . . ?
C30 C29 C34 C33 -0.3(6) . . . . ?
C28 C29 C34 C33 171.7(4) . . . . ?
C32 C33 C34 C29 1.4(7) . . . . ?

loop_
_cod_related_entry_id
_cod_related_entry_database
_cod_related_entry_code
1 ChemSpider 30653548
